data_7055401
loop_
_publ_author_name
'\<Svec, Petr'
'Barto\<s, Karel'
'R\%u\<zi\<ckov\'a, Zde\<nka'
'Cu\<r\'inov\'a, Petra'
'Du\<sek, Libor'
'Turek, Jan'
'De Proft, Frank'
'R\%u\<zi\<cka, Ale\<s'

_publ_section_title
;
 C,N-Chelated organotin(iv) azides: synthesis, structure and use within
 click chemistry
;
_journal_issue 7
_journal_name_full 'New J. Chem.'
_journal_page_first 5808
_journal_paper_doi 10.1039/C5NJ03187G
_journal_volume 40
_journal_year 2016
_chemical_formula_moiety 'C4 H9 N5'
_chemical_formula_sum 'C4 H9 N5'
_chemical_formula_weight 127.16
_chemical_name_systematic
;
 ?
;
_space_group_crystal_system monoclinic
_space_group_IT_number 15
_space_group_name_Hall '-C 2yc'
_space_group_name_H-M_alt 'C 1 2/c 1'
_symmetry_space_group_name_Hall '-C 2yc'
_symmetry_space_group_name_H-M 'C 1 2/c 1'
_atom_sites_solution_hydrogens mixed
_audit_creation_method SHELXL-97
_audit_update_record
;
2015-10-22 deposited with the CCDC.
2016-02-29 downloaded from the CCDC.
;
_cell_angle_alpha 90
_cell_angle_beta 97.423(5)
_cell_angle_gamma 90
_cell_formula_units_Z 8
_cell_length_a 16.2012(4)
_cell_length_b 6.1332(5)
_cell_length_c 12.7070(2)
_cell_measurement_reflns_used 4979
_cell_measurement_temperature 150(1)
_cell_measurement_theta_max 27.5
_cell_measurement_theta_min 1
_cell_volume 1252.05(11)
_computing_cell_refinement 'COLLECT and DENZO'
_computing_data_collection 'COLLECT (Hooft, 1998) and DENZO (Otwinowski & Minor, 1997)'
_computing_data_reduction 'COLLECT and DENZO'
_computing_molecular_graphics 'PLATON (Spek, 2003)'
_computing_publication_material 'SHELXL-97 (Sheldrick, 2008)'
_computing_structure_refinement 'SHELXL-2013 (Sheldrick, 2013)'
_computing_structure_solution 'SIR92 (Altomare et al., 1994)'
_diffrn_ambient_temperature 150(1)
_diffrn_detector_area_resol_mean 9.091
_diffrn_measured_fraction_theta_full 0.986
_diffrn_measured_fraction_theta_max 0.988
_diffrn_measurement_device_type 'Bruker Nonius KappaCCD area detector'
_diffrn_measurement_method '\f and \w scans to fill the Ewald sphere'
_diffrn_radiation_monochromator graphite
_diffrn_radiation_source 'fine-focus sealed tube'
_diffrn_radiation_type MoK\a
_diffrn_radiation_wavelength 0.71073
_diffrn_reflns_av_R_equivalents 0.0424
_diffrn_reflns_av_unetI/netI 0.0394
_diffrn_reflns_Laue_measured_fraction_full 0.986
_diffrn_reflns_Laue_measured_fraction_max 0.988
_diffrn_reflns_limit_h_max 18
_diffrn_reflns_limit_h_min -20
_diffrn_reflns_limit_k_max 7
_diffrn_reflns_limit_k_min -7
_diffrn_reflns_limit_l_max 16
_diffrn_reflns_limit_l_min -16
_diffrn_reflns_number 4919
_diffrn_reflns_point_group_measured_fraction_full 0.986
_diffrn_reflns_point_group_measured_fraction_max 0.988
_diffrn_reflns_theta_full 25.242
_diffrn_reflns_theta_max 27.497
_diffrn_reflns_theta_min 2.536
_diffrn_standards_number 0
_exptl_absorpt_coefficient_mu 0.096
_exptl_absorpt_correction_T_max 0.995
_exptl_absorpt_correction_T_min 0.986
_exptl_absorpt_correction_type integration
_exptl_absorpt_process_details
;
Gaussian integration (Coppens, 1970)
;
_exptl_crystal_colour colourless
_exptl_crystal_density_diffrn 1.349
_exptl_crystal_description block
_exptl_crystal_F_000 544
_exptl_crystal_size_max 0.23
_exptl_crystal_size_mid 0.13
_exptl_crystal_size_min 0.06
_refine_diff_density_max 0.659
_refine_diff_density_min -0.746
_refine_diff_density_rms 0.060
_refine_ls_extinction_method none
_refine_ls_goodness_of_fit_ref 1.117
_refine_ls_hydrogen_treatment constr
_refine_ls_matrix_type full
_refine_ls_number_parameters 82
_refine_ls_number_reflns 1416
_refine_ls_number_restraints 0
_refine_ls_restrained_S_all 1.117
_refine_ls_R_factor_all 0.0771
_refine_ls_R_factor_gt 0.0520
_refine_ls_shift/su_max 0.000
_refine_ls_shift/su_mean 0.000
_refine_ls_structure_factor_coef Fsqd
_refine_ls_weighting_details 'w=1/[\s^2^(Fo^2^)+(0.0558P)^2^+2.0832P] where P=(Fo^2^+2Fc^2^)/3'
_refine_ls_weighting_scheme calc
_refine_ls_wR_factor_gt 0.1251
_refine_ls_wR_factor_ref 0.1393
_reflns_Friedel_coverage 0.000
_reflns_number_gt 1074
_reflns_number_total 1416
_reflns_threshold_expression 'I > 2\s(I)'
_cod_data_source_file c5nj03187g2.cif
_cod_data_source_block shelx
_cod_depositor_comments 'Adding full bibliography for 7055396--7055402.cif.'
_cod_database_code 7055401
_shelx_space_group_comment
;
The symmetry employed for this shelxl refinement is uniquely defined
by the following loop, which should always be used as a source of
symmetry information in preference to the above space-group names.
They are only intended as comments.
;

loop_
_space_group_symop_operation_xyz
'x, y, z'
'-x, y, -z+1/2'
'x+1/2, y+1/2, z'
'-x+1/2, y+1/2, -z+1/2'
'-x, -y, -z'
'x, -y, z-1/2'
'-x+1/2, -y+1/2, -z'
'x+1/2, -y+1/2, z-1/2'

loop_
_atom_site_label
_atom_site_type_symbol
_atom_site_fract_x
_atom_site_fract_y
_atom_site_fract_z
_atom_site_U_iso_or_equiv
_atom_site_adp_type
_atom_site_occupancy
_atom_site_site_symmetry_order
_atom_site_calc_flag
_atom_site_refinement_flags_posn
_atom_site_refinement_flags_adp
N4 N 0.65671(11) 0.4019(3) 0.07526(14) 0.0222(4) Uani 1 1 d . .
N1 N 0.54053(10) 0.2253(3) 0.08787(13) 0.0182(4) Uani 1 1 d . .
H1 H 0.5040 0.1231 0.0848 0.022 Uiso 1 1 calc . U
N2 N 0.53315(11) 0.4299(3) 0.12343(14) 0.0214(4) Uani 1 1 d . .
C1 C 0.61627(12) 0.2142(3) 0.05846(15) 0.0165(4) Uani 1 1 d . .
N5 N 0.61235(10) -0.0327(3) -0.09732(13) 0.0171(4) Uani 1 1 d . .
N3 N 0.60264(11) 0.5348(3) 0.11680(14) 0.0232(4) Uani 1 1 d . .
C4 C 0.65561(13) -0.2217(3) -0.13923(17) 0.0216(5) Uani 1 1 d . .
H4A H 0.6263 -0.2651 -0.2065 0.026 Uiso 1 1 d R U
H4B H 0.6571 -0.3413 -0.0903 0.026 Uiso 1 1 d R U
H4C H 0.7114 -0.1802 -0.1481 0.026 Uiso 1 1 d R U
C3 C 0.61025(13) 0.1567(4) -0.17049(16) 0.0227(5) Uani 1 1 d . .
H3A H 0.6660 0.2058 -0.1745 0.027 Uiso 1 1 d R U
H3B H 0.5787 0.2727 -0.1445 0.027 Uiso 1 1 d R U
H3C H 0.5848 0.1139 -0.2398 0.027 Uiso 1 1 d R U
C2 C 0.65268(12) 0.0194(3) 0.01328(15) 0.0178(4) Uani 1 1 d . .
H2A H 0.6465 -0.1047 0.0589 0.021 Uiso 1 1 d R U
H2B H 0.7117 0.0431 0.0120 0.021 Uiso 1 1 d R U

loop_
_atom_site_aniso_label
_atom_site_aniso_U_11
_atom_site_aniso_U_22
_atom_site_aniso_U_33
_atom_site_aniso_U_23
_atom_site_aniso_U_13
_atom_site_aniso_U_12
N4 0.0209(9) 0.0203(9) 0.0264(9) -0.0020(7) 0.0062(7) -0.0045(7)
N1 0.0143(8) 0.0177(9) 0.0230(8) -0.0003(7) 0.0038(6) -0.0038(6)
N2 0.0212(9) 0.0199(9) 0.0236(8) -0.0009(7) 0.0045(7) 0.0004(7)
C1 0.0134(9) 0.0188(10) 0.0172(9) 0.0018(8) 0.0016(7) -0.0019(7)
N5 0.0150(8) 0.0168(9) 0.0195(8) -0.0011(7) 0.0020(6) -0.0003(6)
N3 0.0262(10) 0.0190(9) 0.0250(9) -0.0022(7) 0.0054(7) -0.0029(7)
C4 0.0207(11) 0.0185(10) 0.0260(10) -0.0043(8) 0.0051(8) 0.0029(8)
C3 0.0235(11) 0.0219(11) 0.0229(10) 0.0031(9) 0.0034(8) 0.0018(8)
C2 0.0138(9) 0.0189(10) 0.0203(10) -0.0005(8) 0.0005(7) -0.0018(8)

loop_
_atom_type_symbol
_atom_type_description
_atom_type_scat_dispersion_real
_atom_type_scat_dispersion_imag
_atom_type_scat_source
C C 0.0033 0.0016 'International Tables Vol C Tables 4.2.6.8 and 6.1.1.4'
H H 0.0000 0.0000 'International Tables Vol C Tables 4.2.6.8 and 6.1.1.4'
N N 0.0061 0.0033 'International Tables Vol C Tables 4.2.6.8 and 6.1.1.4'

loop_
_exptl_crystal_face_index_h
_exptl_crystal_face_index_k
_exptl_crystal_face_index_l
_exptl_crystal_face_perp_dist
0 -1 0 0.117
0 1 0 0.094
0 0 1 0.027
0 0 -1 0.021
1 0 0 0.061
-1 0 0 0.061

loop_
_geom_angle_atom_site_label_1
_geom_angle_atom_site_label_2
_geom_angle_atom_site_label_3
_geom_angle
C1 N4 N3 104.71(16)
C1 N1 N2 105.52(16)
C1 N1 H1 127.2
N2 N1 H1 127.2
N3 N2 N1 108.82(16)
N4 C1 N1 111.38(18)
N4 C1 C2 123.28(18)
N1 C1 C2 125.34(18)
C3 N5 C4 111.04(16)
C3 N5 C2 112.99(15)
C4 N5 C2 109.36(15)
N2 N3 N4 109.57(16)
N5 C4 H4A 109.5
N5 C4 H4B 109.7
H4A C4 H4B 109.5
N5 C4 H4C 109.2
H4A C4 H4C 109.5
H4B C4 H4C 109.5
N5 C3 H3A 109.4
N5 C3 H3B 109.5
H3A C3 H3B 109.5
N5 C3 H3C 109.5
H3A C3 H3C 109.5
H3B C3 H3C 109.5
C1 C2 N5 112.73(16)
C1 C2 H2A 108.9
N5 C2 H2A 109.0
C1 C2 H2B 109.2
N5 C2 H2B 109.1
H2A C2 H2B 107.8

loop_
_geom_bond_atom_site_label_1
_geom_bond_atom_site_label_2
_geom_bond_distance
N4 C1 1.328(3)
N4 N3 1.353(2)
N1 C1 1.330(3)
N1 N2 1.344(2)
N1 H1 0.8600
N2 N3 1.309(2)
C1 C2 1.481(3)
N5 C3 1.485(3)
N5 C4 1.488(3)
N5 C2 1.506(2)
C4 H4A 0.9599
C4 H4B 0.9600
C4 H4C 0.9599
C3 H3A 0.9600
C3 H3B 0.9599
C3 H3C 0.9600
C2 H2A 0.9700
C2 H2B 0.9700

loop_
_geom_hbond_atom_site_label_D
_geom_hbond_atom_site_label_H
_geom_hbond_atom_site_label_A
_geom_hbond_distance_DH
_geom_hbond_distance_HA
_geom_hbond_distance_DA
_geom_hbond_angle_DHA
_geom_hbond_site_symmetry_A
N1 H1 N5 0.86 1.99 2.761(2) 148.6 5_655
